data_7041798
loop_
_publ_author_name
'Crujeiras, Pablo'
'Rodr\'iguez-Rey, Jos\'e Luis'
'Sousa-Pedrares, Antonio'

_publ_section_title
;
 Deactivation of the coordinating ability of the iminophosphorane group by
 the effect of ortho-carborane.
;
_journal_issue 8
_journal_name_full 'Dalton transactions (Cambridge, England : 2003)'
_journal_page_first 2572
_journal_page_last 2593
_journal_paper_doi 10.1039/c6dt04592h
_journal_volume 46
_journal_year 2017
_chemical_formula_sum 'C20 H26 B10 N P'
_chemical_formula_weight 419.49
_space_group_crystal_system monoclinic
_space_group_IT_number 14
_space_group_name_Hall '-P 2yn'
_space_group_name_H-M_alt 'P 1 21/n 1'
_symmetry_space_group_name_Hall '-P 2yn'
_symmetry_space_group_name_H-M 'P 1 21/n 1'
_atom_sites_solution_hydrogens geom
_audit_creation_method SHELXL-2014/7
_audit_update_record
;
2017-01-11 deposited with the CCDC.
2017-01-20 downloaded from the CCDC.
;
_cell_angle_alpha 90
_cell_angle_beta 90.479(4)
_cell_angle_gamma 90
_cell_formula_units_Z 4
_cell_length_a 11.1751(9)
_cell_length_b 14.4422(9)
_cell_length_c 14.0860(13)
_cell_measurement_reflns_used 1976
_cell_measurement_temperature 100(2)
_cell_measurement_theta_max 23.11
_cell_measurement_theta_min 2.315
_cell_volume 2273.3(3)
_computing_cell_refinement 'BRUKER APEX2'
_computing_data_collection 'BRUKER APEX2'
_computing_data_reduction 'Bruker SAINT'
_computing_structure_refinement 'SHELXL-2014/7 (Sheldrick, 2014)'
_computing_structure_solution 'SHELXS-97 (Sheldrick, 1990)'
_diffrn_ambient_temperature 100(2)
_diffrn_measured_fraction_theta_full 1.000
_diffrn_measured_fraction_theta_max 0.998
_diffrn_measurement_device_type 'Bruker X8 KappaAPEXII'
_diffrn_measurement_method 'omega and phi scans'
_diffrn_radiation_type MoK\a
_diffrn_radiation_wavelength 0.71073
_diffrn_reflns_av_R_equivalents 0.0754
_diffrn_reflns_av_unetI/netI 0.0582
_diffrn_reflns_Laue_measured_fraction_full 1.000
_diffrn_reflns_Laue_measured_fraction_max 0.998
_diffrn_reflns_limit_h_max 13
_diffrn_reflns_limit_h_min -13
_diffrn_reflns_limit_k_max 18
_diffrn_reflns_limit_k_min 0
_diffrn_reflns_limit_l_max 17
_diffrn_reflns_limit_l_min 0
_diffrn_reflns_number 30186
_diffrn_reflns_point_group_measured_fraction_full 1.000
_diffrn_reflns_point_group_measured_fraction_max 0.998
_diffrn_reflns_theta_full 25.242
_diffrn_reflns_theta_max 26.432
_diffrn_reflns_theta_min 2.020
_exptl_absorpt_coefficient_mu 0.131
_exptl_absorpt_correction_T_max 1.0000
_exptl_absorpt_correction_T_min 0.9337
_exptl_absorpt_correction_type multi-scan
_exptl_absorpt_process_details
;
 Sheldrick, G.M. SADABS: Program for absorption correction
 using area detector data. University of G\"ottingen, Germany, 1996.
;
_exptl_crystal_colour Colourless
_exptl_crystal_density_diffrn 1.226
_exptl_crystal_description Prism
_exptl_crystal_F_000 872
_exptl_crystal_size_max 0.360
_exptl_crystal_size_mid 0.230
_exptl_crystal_size_min 0.130
_refine_diff_density_max 0.319
_refine_diff_density_min -0.371
_refine_diff_density_rms 0.061
_refine_ls_extinction_method none
_refine_ls_goodness_of_fit_ref 1.031
_refine_ls_hydrogen_treatment constr
_refine_ls_matrix_type full
_refine_ls_number_parameters 289
_refine_ls_number_reflns 4665
_refine_ls_number_restraints 0
_refine_ls_restrained_S_all 1.031
_refine_ls_R_factor_all 0.0779
_refine_ls_R_factor_gt 0.0505
_refine_ls_shift/su_max 0.001
_refine_ls_shift/su_mean 0.000
_refine_ls_structure_factor_coef Fsqd
_refine_ls_weighting_details 'w=1/[\s^2^(Fo^2^)+(0.0469P)^2^+1.9304P] where P=(Fo^2^+2Fc^2^)/3'
_refine_ls_weighting_scheme calc
_refine_ls_wR_factor_gt 0.1124
_refine_ls_wR_factor_ref 0.1280
_reflns_Friedel_coverage 0.000
_reflns_number_gt 3385
_reflns_number_total 4665
_reflns_threshold_expression 'I > 2\s(I)'
_cod_data_source_file c6dt04592h2.cif
_cod_data_source_block I1
_cod_depositor_comments 'Adding full bibliography for 7041791--7041802.cif.'
_cod_database_code 7041798
_shelx_shelxl_version_number 2014/7
_shelx_space_group_comment
;
The symmetry employed for this shelxl refinement is uniquely defined
by the following loop, which should always be used as a source of
symmetry information in preference to the above space-group names.
They are only intended as comments.
;
_shelx_estimated_absorpt_t_min 0.955
_shelx_estimated_absorpt_t_max 0.983

loop_
_space_group_symop_operation_xyz
'x, y, z'
'-x+1/2, y+1/2, -z+1/2'
'-x, -y, -z'
'x-1/2, -y-1/2, z-1/2'

loop_
_atom_site_label
_atom_site_type_symbol
_atom_site_fract_x
_atom_site_fract_y
_atom_site_fract_z
_atom_site_U_iso_or_equiv
_atom_site_adp_type
_atom_site_occupancy
_atom_site_site_symmetry_order
_atom_site_calc_flag
_atom_site_refinement_flags_posn
_atom_site_refinement_flags_adp
_atom_site_refinement_flags_occupancy
_atom_site_disorder_assembly
_atom_site_disorder_group
P1 P 0.40478(5) 0.17170(4) 0.78767(4) 0.01547(15) Uani 1 1 d . . . . .
N1 N 0.52463(15) 0.11838(12) 0.80873(13) 0.0184(4) Uani 1 1 d . . . . .
B3 B 0.4792(2) -0.06787(18) 0.7888(2) 0.0283(7) Uani 1 1 d . . . . .
H3 H 0.3832 -0.0674 0.8110 0.034 Uiso 1 1 calc R U . A 1
B4 B 0.5242(2) -0.02470(18) 0.6778(2) 0.0246(6) Uani 1 1 d . . . . .
H4 H 0.4589 0.0049 0.6252 0.030 Uiso 1 1 calc R U . B 1
B5 B 0.6679(2) 0.01900(17) 0.69372(18) 0.0257(6) Uani 0.5 1 d . . P C 1
H5 H 0.6993 0.0791 0.6503 0.031 Uiso 0.5 1 calc R U P C 1
C2A C 0.6679(2) 0.01900(17) 0.69372(18) 0.0257(6) Uani 0.5 1 d . . P C 2
H2A H 0.6993 0.0791 0.6503 0.031 Uiso 0.5 1 calc R U P C 2
B6 B 0.7112(2) 0.0091(2) 0.8115(2) 0.0274(6) Uani 1 1 d . . . . .
H6 H 0.7695 0.0612 0.8483 0.033 Uiso 1 1 calc R U . C 1
B7 B 0.5764(3) -0.1582(2) 0.8227(2) 0.0390(8) Uani 1 1 d . . . . .
H7 H 0.5457 -0.2179 0.8670 0.047 Uiso 1 1 calc R U . C 1
B8 B 0.5317(2) -0.14484(19) 0.7023(2) 0.0321(7) Uani 1 1 d . . . . .
H8 H 0.4711 -0.1957 0.6659 0.038 Uiso 1 1 calc R U . . .
B9 B 0.6511(2) -0.08949(18) 0.64181(19) 0.0239(6) Uani 1 1 d . . . . .
H9 H 0.6702 -0.1034 0.5652 0.029 Uiso 1 1 calc R U . C 1
B10 B 0.7670(2) -0.06835(19) 0.7249(2) 0.0244(6) Uani 1 1 d . . . . .
H10 H 0.8633 -0.0682 0.7034 0.029 Uiso 1 1 calc R U . C 1
B11 B 0.7214(3) -0.1104(2) 0.8360(2) 0.0332(7) Uani 1 1 d . . . . .
H11 H 0.7873 -0.1382 0.8892 0.040 Uiso 1 1 calc R U . C 1
B12 B 0.6833(2) -0.17227(19) 0.7316(2) 0.0242(6) Uani 1 1 d . . . . .
H12 H 0.7233 -0.2414 0.7149 0.029 Uiso 1 1 calc R U . . .
C1 C 0.56366(18) 0.03245(15) 0.78095(16) 0.0179(5) Uani 1 1 d . . . . .
C2 C 0.5956(3) -0.04768(19) 0.8668(2) 0.0327(7) Uani 0.5 1 d . . P C 1
H2 H 0.5766 -0.0333 0.9433 0.039 Uiso 0.5 1 calc R U P C 1
B5A B 0.5956(3) -0.04768(19) 0.8668(2) 0.0327(7) Uani 0.5 1 d . . P C 2
H5B H 0.5766 -0.0333 0.9433 0.039 Uiso 0.5 1 calc R U P C 2
C3 C 0.26805(18) 0.10702(14) 0.80218(15) 0.0169(5) Uani 1 1 d . . . . .
C4 C 0.20852(18) 0.06607(15) 0.72624(16) 0.0191(5) Uani 1 1 d . . . . .
H4A H 0.2346 0.0772 0.6632 0.023 Uiso 1 1 calc R U . . .
C5 C 0.11070(19) 0.00875(15) 0.74232(16) 0.0210(5) Uani 1 1 d . . . . .
H5A H 0.0696 -0.0189 0.6903 0.025 Uiso 1 1 calc R U . . .
C6 C 0.0734(2) -0.00790(15) 0.83414(17) 0.0229(5) Uani 1 1 d . . . . .
H6A H 0.0064 -0.0469 0.8450 0.027 Uiso 1 1 calc R U . . .
C7 C 0.13302(19) 0.03185(15) 0.90997(16) 0.0216(5) Uani 1 1 d . . . . .
H7A H 0.1073 0.0200 0.9729 0.026 Uiso 1 1 calc R U . . .
C8 C 0.23025(19) 0.08895(14) 0.89455(15) 0.0174(5) Uani 1 1 d . . . . .
H8A H 0.2714 0.1159 0.9469 0.021 Uiso 1 1 calc R U . . .
C9 C 0.40187(19) 0.26370(14) 0.87408(15) 0.0171(5) Uani 1 1 d . . . . .
C10 C 0.50569(19) 0.28923(15) 0.92152(15) 0.0185(5) Uani 1 1 d . . . . .
H10A H 0.5790 0.2588 0.9080 0.022 Uiso 1 1 calc R U . . .
C11 C 0.5026(2) 0.35919(15) 0.98880(16) 0.0236(5) Uani 1 1 d . . . . .
H11A H 0.5741 0.3767 1.0211 0.028 Uiso 1 1 calc R U . . .
C12 C 0.3960(2) 0.40370(15) 1.00918(16) 0.0235(5) Uani 1 1 d . . . . .
H12A H 0.3940 0.4506 1.0564 0.028 Uiso 1 1 calc R U . . .
C13 C 0.2928(2) 0.37980(16) 0.96080(17) 0.0239(5) Uani 1 1 d . . . . .
H13 H 0.2198 0.4108 0.9741 0.029 Uiso 1 1 calc R U . . .
C14 C 0.2955(2) 0.31052(15) 0.89266(16) 0.0212(5) Uani 1 1 d . . . . .
H14 H 0.2246 0.2949 0.8586 0.025 Uiso 1 1 calc R U . . .
C15 C 0.39559(19) 0.22518(14) 0.67185(15) 0.0172(5) Uani 1 1 d . . . . .
C16 C 0.50017(19) 0.23294(15) 0.61934(16) 0.0193(5) Uani 1 1 d . . . . .
H16 H 0.5735 0.2101 0.6446 0.023 Uiso 1 1 calc R U . . .
C17 C 0.4975(2) 0.27361(15) 0.53085(16) 0.0236(5) Uani 1 1 d . . . . .
H17 H 0.5689 0.2781 0.4951 0.028 Uiso 1 1 calc R U . . .
C18 C 0.3919(2) 0.30784(15) 0.49396(17) 0.0239(5) Uani 1 1 d . . . . .
H18 H 0.3904 0.3349 0.4325 0.029 Uiso 1 1 calc R U . . .
C19 C 0.2878(2) 0.30282(15) 0.54653(17) 0.0232(5) Uani 1 1 d . . . . .
H19 H 0.2154 0.3277 0.5216 0.028 Uiso 1 1 calc R U . . .
C20 C 0.28921(19) 0.26164(15) 0.63533(16) 0.0200(5) Uani 1 1 d . . . . .
H20 H 0.2178 0.2582 0.6713 0.024 Uiso 1 1 calc R U . . .

loop_
_atom_site_aniso_label
_atom_site_aniso_U_11
_atom_site_aniso_U_22
_atom_site_aniso_U_33
_atom_site_aniso_U_23
_atom_site_aniso_U_13
_atom_site_aniso_U_12
P1 0.0133(3) 0.0164(3) 0.0168(3) -0.0012(2) 0.0024(2) -0.0011(2)
N1 0.0159(9) 0.0168(9) 0.0226(10) -0.0027(8) 0.0021(8) 0.0007(7)
B3 0.0190(13) 0.0131(13) 0.0528(19) 0.0003(12) 0.0072(13) -0.0012(10)
B4 0.0255(14) 0.0238(14) 0.0245(14) -0.0070(11) -0.0079(11) 0.0036(11)
B5 0.0252(13) 0.0267(14) 0.0255(14) -0.0032(11) 0.0100(11) 0.0023(11)
C2A 0.0252(13) 0.0267(14) 0.0255(14) -0.0032(11) 0.0100(11) 0.0023(11)
B6 0.0151(13) 0.0340(16) 0.0330(16) -0.0150(13) -0.0035(11) 0.0064(11)
B7 0.0454(19) 0.0212(15) 0.051(2) 0.0108(14) 0.0272(16) 0.0124(13)
B8 0.0177(14) 0.0210(14) 0.058(2) -0.0129(14) 0.0029(13) -0.0004(11)
B9 0.0272(14) 0.0258(14) 0.0188(13) -0.0073(11) -0.0004(11) 0.0031(11)
B10 0.0157(12) 0.0283(14) 0.0294(15) -0.0089(12) 0.0022(11) 0.0019(11)
B11 0.0374(17) 0.0405(18) 0.0215(15) -0.0017(13) -0.0006(13) 0.0248(14)
B12 0.0224(13) 0.0217(13) 0.0286(15) -0.0005(12) 0.0069(11) 0.0039(11)
C1 0.0138(10) 0.0200(11) 0.0198(11) 0.0022(9) 0.0007(9) -0.0012(9)
C2 0.0383(16) 0.0336(15) 0.0262(15) 0.0086(12) 0.0065(12) 0.0190(13)
B5A 0.0383(16) 0.0336(15) 0.0262(15) 0.0086(12) 0.0065(12) 0.0190(13)
C3 0.0135(10) 0.0151(11) 0.0221(12) -0.0018(9) 0.0028(9) 0.0015(8)
C4 0.0166(11) 0.0194(11) 0.0213(12) 0.0007(9) 0.0020(9) 0.0002(9)
C5 0.0184(11) 0.0203(12) 0.0243(12) -0.0020(10) -0.0023(9) -0.0022(9)
C6 0.0170(11) 0.0187(12) 0.0329(14) 0.0014(10) 0.0036(10) -0.0027(9)
C7 0.0213(12) 0.0213(12) 0.0223(12) 0.0017(9) 0.0058(9) -0.0004(9)
C8 0.0177(11) 0.0163(11) 0.0183(11) -0.0027(9) 0.0010(9) 0.0003(9)
C9 0.0190(11) 0.0150(11) 0.0172(11) 0.0013(9) 0.0037(9) -0.0017(8)
C10 0.0163(11) 0.0188(11) 0.0202(12) 0.0007(9) 0.0011(9) -0.0019(9)
C11 0.0255(12) 0.0242(12) 0.0211(12) -0.0014(10) -0.0020(10) -0.0072(10)
C12 0.0332(13) 0.0167(11) 0.0209(12) -0.0037(9) 0.0069(10) -0.0037(10)
C13 0.0242(12) 0.0196(12) 0.0279(13) -0.0014(10) 0.0080(10) 0.0012(10)
C14 0.0187(11) 0.0219(12) 0.0232(12) -0.0023(9) 0.0024(9) -0.0008(9)
C15 0.0188(11) 0.0144(11) 0.0183(11) -0.0016(9) 0.0006(9) -0.0032(9)
C16 0.0174(11) 0.0166(11) 0.0240(12) -0.0015(9) 0.0017(9) -0.0005(9)
C17 0.0275(13) 0.0207(12) 0.0226(12) -0.0006(10) 0.0075(10) -0.0028(10)
C18 0.0353(14) 0.0175(12) 0.0189(12) 0.0010(9) -0.0009(10) -0.0025(10)
C19 0.0259(12) 0.0176(11) 0.0261(13) -0.0004(10) -0.0065(10) -0.0005(9)
C20 0.0171(11) 0.0191(11) 0.0239(12) -0.0004(9) 0.0006(9) 0.0005(9)

loop_
_atom_type_symbol
_atom_type_description
_atom_type_scat_dispersion_real
_atom_type_scat_dispersion_imag
_atom_type_scat_source
C C 0.0033 0.0016 'International Tables Vol C Tables 4.2.6.8 and 6.1.1.4'
H H 0.0000 0.0000 'International Tables Vol C Tables 4.2.6.8 and 6.1.1.4'
B B 0.0013 0.0007 'International Tables Vol C Tables 4.2.6.8 and 6.1.1.4'
N N 0.0061 0.0033 'International Tables Vol C Tables 4.2.6.8 and 6.1.1.4'
P P 0.1023 0.0942 'International Tables Vol C Tables 4.2.6.8 and 6.1.1.4'

loop_
_geom_angle_atom_site_label_1
_geom_angle_atom_site_label_2
_geom_angle_atom_site_label_3
_geom_angle
N1 P1 C9 104.71(10)
N1 P1 C3 116.51(10)
C9 P1 C3 106.56(10)
N1 P1 C15 114.95(10)
C9 P1 C15 107.06(10)
C3 P1 C15 106.37(10)
C1 N1 P1 131.40(16)
B5A B3 C1 59.32(15)
C2 B3 C1 59.32(15)
B5A B3 B8 107.2(2)
C2 B3 B8 107.2(2)
C1 B3 B8 107.45(18)
B5A B3 B4 106.67(19)
C2 B3 B4 106.67(19)
C1 B3 B4 59.17(14)
B8 B3 B4 60.51(16)
B5A B3 B7 59.42(18)
C2 B3 B7 59.42(18)
C1 B3 B7 107.56(19)
B8 B3 B7 60.63(18)
B4 B3 B7 108.85(19)
C1 B4 C2A 59.22(14)
C1 B4 B5 59.22(14)
C1 B4 B3 59.63(14)
C2A B4 B3 106.53(19)
B5 B4 B3 106.53(19)
C1 B4 B8 107.1(2)
C2A B4 B8 106.75(19)
B5 B4 B8 106.75(19)
B3 B4 B8 59.58(16)
C1 B4 B9 107.04(18)
C2A B4 B9 59.26(15)
B5 B4 B9 59.26(15)
B3 B4 B9 107.55(19)
B8 B4 B9 60.18(15)
C1 B5 B6 60.51(14)
C1 B5 B10 109.76(18)
B6 B5 B10 61.54(15)
C1 B5 B9 109.43(18)
B6 B5 B9 110.92(19)
B10 B5 B9 61.12(15)
C1 B5 B4 59.99(14)
B6 B5 B4 110.14(19)
B10 B5 B4 110.87(19)
B9 B5 B4 61.47(15)
C1 C2A B6 60.51(14)
C1 C2A B10 109.76(18)
B6 C2A B10 61.54(15)
C1 C2A B9 109.43(18)
B6 C2A B9 110.92(19)
B10 C2A B9 61.12(15)
C1 C2A B4 59.99(14)
B6 C2A B4 110.14(19)
B10 C2A B4 110.87(19)
B9 C2A B4 61.47(15)
C2 B6 B5 105.53(19)
B5A B6 C2A 105.53(19)
B5A B6 C1 59.26(14)
C2 B6 C1 59.26(14)
B5 B6 C1 59.20(14)
C2A B6 C1 59.20(14)
B5A B6 B11 59.54(16)
C2 B6 B11 59.54(16)
B5 B6 B11 106.6(2)
C2A B6 B11 106.6(2)
C1 B6 B11 107.4(2)
B5A B6 B10 106.3(2)
C2 B6 B10 106.3(2)
B5 B6 B10 59.31(15)
C2A B6 B10 59.31(15)
C1 B6 B10 106.95(19)
B11 B6 B10 59.65(16)
B5A B7 B3 59.10(16)
C2 B7 B3 59.10(16)
B5A B7 B11 59.33(17)
C2 B7 B11 59.33(17)
B3 B7 B11 107.6(2)
B5A B7 B12 106.5(2)
C2 B7 B12 106.5(2)
B3 B7 B12 107.9(2)
B11 B7 B12 59.96(16)
B5A B7 B8 106.0(2)
C2 B7 B8 106.0(2)
B3 B7 B8 59.49(17)
B11 B7 B8 108.0(2)
B12 B7 B8 60.44(16)
B3 B8 B4 59.91(15)
B3 B8 B7 59.88(17)
B4 B8 B7 107.8(2)
B3 B8 B9 107.73(19)
B4 B8 B9 60.08(16)
B7 B8 B9 107.5(2)
B3 B8 B12 107.6(2)
B4 B8 B12 107.82(19)
B7 B8 B12 59.69(16)
B9 B8 B12 59.76(15)
C2A B9 B10 59.29(15)
B5 B9 B10 59.29(15)
C2A B9 B12 106.65(19)
B5 B9 B12 106.65(19)
B10 B9 B12 60.05(16)
C2A B9 B4 59.27(14)
B5 B9 B4 59.27(14)
B10 B9 B4 107.62(18)
B12 B9 B4 107.96(19)
C2A B9 B8 106.40(18)
B5 B9 B8 106.40(18)
B10 B9 B8 108.0(2)
B12 B9 B8 60.28(16)
B4 B9 B8 59.73(15)
C2A B10 B11 106.72(18)
B5 B10 B11 106.72(18)
C2A B10 B9 59.59(15)
B5 B10 B9 59.59(15)
B11 B10 B9 108.3(2)
C2A B10 B12 107.06(18)
B5 B10 B12 107.06(18)
B11 B10 B12 60.17(17)
B9 B10 B12 60.26(15)
C2A B10 B6 59.15(15)
B5 B10 B6 59.15(15)
B11 B10 B6 59.94(16)
B9 B10 B6 107.77(18)
B12 B10 B6 107.99(19)
B5A B11 B10 106.5(2)
C2 B11 B10 106.5(2)
B5A B11 B6 59.04(16)
C2 B11 B6 59.04(16)
B10 B11 B6 60.42(16)
B5A B11 B12 106.4(2)
C2 B11 B12 106.4(2)
B10 B11 B12 60.29(15)
B6 B11 B12 108.5(2)
B5A B11 B7 59.06(17)
C2 B11 B7 59.06(17)
B10 B11 B7 108.2(2)
B6 B11 B7 107.7(2)
B12 B11 B7 60.05(17)
B11 B12 B7 59.99(18)
B11 B12 B10 59.53(17)
B7 B12 B10 107.54(19)
B11 B12 B9 107.34(19)
B7 B12 B9 107.77(19)
B10 B12 B9 59.69(15)
B11 B12 B8 107.58(19)
B7 B12 B8 59.87(18)
B10 B12 B8 107.48(19)
B9 B12 B8 59.95(16)
N1 C1 B5A 118.39(19)
N1 C1 C2 118.39(19)
N1 C1 C2A 121.79(18)
B5A C1 C2A 106.95(17)
N1 C1 B5 121.79(18)
C2 C1 B5 106.95(17)
N1 C1 B4 126.34(19)
B5A C1 B4 108.79(18)
C2 C1 B4 108.79(18)
C2A C1 B4 60.79(15)
B5 C1 B4 60.79(15)
N1 C1 B3 124.25(18)
B5A C1 B3 59.96(16)
C2 C1 B3 59.96(16)
C2A C1 B3 108.98(17)
B5 C1 B3 108.98(17)
B4 C1 B3 61.19(16)
N1 C1 B6 114.13(18)
B5A C1 B6 60.01(16)
C2 C1 B6 60.01(16)
C2A C1 B6 60.28(15)
B5 C1 B6 60.28(15)
B4 C1 B6 110.60(17)
B3 C1 B6 109.80(18)
C1 C2 B3 60.72(15)
C1 C2 B6 60.73(15)
B3 C2 B6 111.0(2)
C1 C2 B7 110.3(2)
B3 C2 B7 61.48(18)
B6 C2 B7 111.67(19)
C1 C2 B11 110.06(19)
B3 C2 B11 111.3(2)
B6 C2 B11 61.42(17)
B7 C2 B11 61.61(18)
C1 B5A B3 60.72(15)
C1 B5A B6 60.73(15)
B3 B5A B6 111.0(2)
C1 B5A B7 110.3(2)
B3 B5A B7 61.48(18)
B6 B5A B7 111.67(19)
C1 B5A B11 110.06(19)
B3 B5A B11 111.3(2)
B6 B5A B11 61.42(17)
B7 B5A B11 61.61(18)
C4 C3 C8 119.47(19)
C4 C3 P1 122.31(16)
C8 C3 P1 117.75(17)
C3 C4 C5 120.0(2)
C6 C5 C4 119.9(2)
C7 C6 C5 120.3(2)
C6 C7 C8 120.1(2)
C7 C8 C3 120.2(2)
C10 C9 C14 119.5(2)
C10 C9 P1 120.17(16)
C14 C9 P1 120.29(17)
C9 C10 C11 119.9(2)
C10 C11 C12 120.4(2)
C13 C12 C11 119.9(2)
C12 C13 C14 120.0(2)
C13 C14 C9 120.2(2)
C16 C15 C20 119.3(2)
C16 C15 P1 118.18(17)
C20 C15 P1 122.43(16)
C17 C16 C15 120.2(2)
C18 C17 C16 120.4(2)
C17 C18 C19 120.0(2)
C20 C19 C18 120.1(2)
C19 C20 C15 119.9(2)

loop_
_geom_bond_atom_site_label_1
_geom_bond_atom_site_label_2
_geom_bond_distance
P1 N1 1.5711(18)
P1 C9 1.802(2)
P1 C3 1.804(2)
P1 C15 1.807(2)
N1 C1 1.373(3)
B3 B5A 1.720(4)
B3 C2 1.720(4)
B3 C1 1.733(3)
B3 B8 1.754(4)
B3 B4 1.760(4)
B3 B7 1.761(4)
B4 C1 1.725(3)
B4 C2A 1.739(4)
B4 B5 1.739(4)
B4 B8 1.771(4)
B4 B9 1.777(4)
B5 C1 1.711(3)
B5 B6 1.730(4)
B5 B10 1.733(4)
B5 B9 1.739(4)
C2A C1 1.711(3)
C2A B6 1.730(4)
C2A B10 1.733(4)
C2A B9 1.739(4)
B6 B5A 1.722(4)
B6 C2 1.722(4)
B6 C1 1.734(3)
B6 B11 1.763(4)
B6 B10 1.772(4)
B7 B5A 1.726(4)
B7 C2 1.726(4)
B7 B11 1.770(5)
B7 B12 1.771(4)
B7 B8 1.775(5)
B8 B9 1.779(4)
B8 B12 1.785(4)
B9 B10 1.765(4)
B9 B12 1.775(4)
B10 B11 1.758(4)
B10 B12 1.772(4)
B11 B5A 1.731(4)
B11 C2 1.731(4)
B11 B12 1.770(4)
C1 B5A 1.709(3)
C1 C2 1.709(3)
C3 C4 1.387(3)
C3 C8 1.396(3)
C4 C5 1.391(3)
C5 C6 1.383(3)
C6 C7 1.380(3)
C7 C8 1.383(3)
C9 C10 1.384(3)
C9 C14 1.395(3)
C10 C11 1.386(3)
C11 C12 1.386(3)
C12 C13 1.379(3)
C13 C14 1.387(3)
C15 C16 1.393(3)
C15 C20 1.395(3)
C16 C17 1.378(3)
C17 C18 1.377(3)
C18 C19 1.386(3)
C19 C20 1.385(3)
